data_7130071
loop_
_publ_author_name
'Li, Yinhuan'
'Guorong, Zhen'
'Lu, Huang'
'Rong, Zhang'
'Wang, Liliang'
'Qi, Fan'
'Kira, Mitsuo'
'Li, Zhifang'

_publ_section_title
;
 Trinuclear anionic gold clusters bridged by dialkylsilylene and
 dialkylgermylene
;
_journal_name_full 'Chemical Communications'
_journal_paper_doi 10.1039/D2CC02054H
_journal_year 2022
_chemical_formula_moiety 'C20 H48 Au Cl S Si5'
_chemical_formula_sum 'C20 H48 Au Cl S Si5'
_chemical_formula_weight 693.51
_space_group_crystal_system monoclinic
_space_group_IT_number 14
_space_group_name_Hall '-P 2ybc'
_space_group_name_H-M_alt 'P 1 21/c 1'
_atom_sites_solution_hydrogens geom
_atom_sites_solution_primary dual
_audit_creation_date 2020-10-22
_audit_creation_method
;
Olex2 1.2
(compiled 2018.05.29 svn.r3508 for OlexSys, GUI svn.r5506)
;
_audit_update_record
;
2022-03-22 deposited with the CCDC.	2022-05-11 downloaded from the CCDC.
;
_cell_angle_alpha 90
_cell_angle_beta 103.5240(10)
_cell_angle_gamma 90
_cell_formula_units_Z 4
_cell_length_a 9.9342(3)
_cell_length_b 27.1838(8)
_cell_length_c 11.0297(3)
_cell_measurement_reflns_used 9871
_cell_measurement_temperature 100
_cell_measurement_theta_max 68.48
_cell_measurement_theta_min 3.25
_cell_volume 2895.97(15)
_computing_cell_refinement 'SAINT V8.40A (?, 2016)'
_computing_data_reduction 'SAINT V8.40A (?, 2016)'
_computing_molecular_graphics 'Olex2 (Dolomanov et al., 2009)'
_computing_publication_material 'Olex2 (Dolomanov et al., 2009)'
_computing_structure_refinement 'ShelXL (Sheldrick, 2015)'
_computing_structure_solution 'ShelXT (Sheldrick, 2015)'
_diffrn_ambient_temperature 100.0
_diffrn_detector 'Bruker PHOTON 100 area detector'
_diffrn_detector_area_resol_mean 7.9
_diffrn_detector_type 'CMOS area detector'
_diffrn_measured_fraction_theta_full 0.999
_diffrn_measured_fraction_theta_max 0.997
_diffrn_measurement_device 'three-circle diffractometer'
_diffrn_measurement_device_type 'Bruker D8 VENTURE'
_diffrn_measurement_method '\w and \f scans'
_diffrn_radiation_monochromator 'mirror optics'
_diffrn_radiation_probe x-ray
_diffrn_radiation_type CuK\a
_diffrn_radiation_wavelength 1.54178
_diffrn_reflns_av_R_equivalents 0.0729
_diffrn_reflns_av_unetI/netI 0.0457
_diffrn_reflns_Laue_measured_fraction_full 0.999
_diffrn_reflns_Laue_measured_fraction_max 0.997
_diffrn_reflns_limit_h_max 11
_diffrn_reflns_limit_h_min -11
_diffrn_reflns_limit_k_max 32
_diffrn_reflns_limit_k_min -31
_diffrn_reflns_limit_l_max 13
_diffrn_reflns_limit_l_min -13
_diffrn_reflns_number 28935
_diffrn_reflns_point_group_measured_fraction_full 0.999
_diffrn_reflns_point_group_measured_fraction_max 0.997
_diffrn_reflns_theta_full 67.679
_diffrn_reflns_theta_max 68.474
_diffrn_reflns_theta_min 3.251
_diffrn_source 'microfocus sealed X-ray tube'
_diffrn_source_type 'Incoatec I\ms'
_diffrn_standards_number 0
_exptl_absorpt_coefficient_mu 13.093
_exptl_absorpt_correction_T_max 0.1665
_exptl_absorpt_correction_T_min 0.0243
_exptl_absorpt_correction_type multi-scan
_exptl_absorpt_process_details
'SADABS-2016/2 (Bruker,2016/2) was used for absorption correction. wR2(int) was 0.1603 before and 0.0954 after correction. The Ratio of minimum to maximum transmission is 0.1459. The \l/2 correction factor is Not present.'
_exptl_crystal_colour colourless
_exptl_crystal_colour_primary colourless
_exptl_crystal_density_diffrn 1.591
_exptl_crystal_description block
_exptl_crystal_F_000 1400
_exptl_crystal_size_max 0.41
_exptl_crystal_size_mid 0.35
_exptl_crystal_size_min 0.34
_refine_diff_density_max 6.975
_refine_diff_density_min -1.995
_refine_diff_density_rms 0.396
_refine_ls_extinction_method none
_refine_ls_goodness_of_fit_ref 1.139
_refine_ls_hydrogen_treatment constr
_refine_ls_matrix_type full
_refine_ls_number_parameters 265
_refine_ls_number_reflns 5311
_refine_ls_number_restraints 0
_refine_ls_restrained_S_all 1.139
_refine_ls_R_factor_all 0.0741
_refine_ls_R_factor_gt 0.0727
_refine_ls_shift/su_max 0.002
_refine_ls_shift/su_mean 0.000
_refine_ls_structure_factor_coef Fsqd
_refine_ls_weighting_details 'w=1/[\s^2^(Fo^2^)+(0.1413P)^2^+7.4311P] where P=(Fo^2^+2Fc^2^)/3'
_refine_ls_weighting_scheme calc
_refine_ls_wR_factor_gt 0.1908
_refine_ls_wR_factor_ref 0.1926
_reflns_Friedel_coverage 0.000
_reflns_number_gt 5121
_reflns_number_total 5311
_reflns_threshold_expression 'I > 2\s(I)'
_cod_data_source_file d2cc02054h2.cif
_cod_data_source_block cxy3083_0m
_cod_database_code 7130071
_shelx_shelxl_version_number 2018/3
_shelx_space_group_comment
;
The symmetry employed for this shelxl refinement is uniquely defined
by the following loop, which should always be used as a source of
symmetry information in preference to the above space-group names.
They are only intended as comments.
;
_olex2_refinement_description
;
1. Fixed Uiso
 At 1.2 times of:
  All C(H,H) groups
 At 1.5 times of:
  All C(H,H,H) groups
2.a Secondary CH2 refined with riding coordinates:
 C5(H5A,H5B), C6(H6A,H6B), C17(H17B,H17A), C18(H18A,H18B), C19(H19A,H19B),
 C20(H20B,H20A)
2.b Idealised Me refined as rotating group:
 C2(H2A,H2B,H2C), C3(H3A,H3B,H3C), C4(H4A,H4B,H4C), C8(H8A,H8B,H8C), C9(H9A,
 H9B,H9C), C10(H10A,H10B,H10C), C11(H11A,H11B,H11C), C12(H12A,H12B,H12C),
 C13(H13A,H13B,H13C), C14(H14A,H14B,H14C), C15(H15A,H15B,H15C), C16(H16A,H16B,
 H16C)
;
_olex2_submission_special_instructions 'No special instructions were received'

loop_
_space_group_symop_operation_xyz
'x, y, z'
'-x, y+1/2, -z+1/2'
'-x, -y, -z'
'x, -y-1/2, z-1/2'

loop_
_atom_site_label
_atom_site_type_symbol
_atom_site_fract_x
_atom_site_fract_y
_atom_site_fract_z
_atom_site_U_iso_or_equiv
_atom_site_adp_type
_atom_site_occupancy
_atom_site_site_symmetry_order
_atom_site_calc_flag
_atom_site_refinement_flags_posn
_atom_site_refinement_flags_adp
_atom_site_refinement_flags_occupancy
_atom_site_disorder_assembly
_atom_site_disorder_group
Au1 Au 0.11309(3) 0.32614(2) 0.56319(2) 0.01532(19) Uani 1 1 d . . . . .
Cl1 Cl 0.33692(17) 0.30128(6) 0.85194(15) 0.0184(4) Uani 1 1 d . . . . .
S1 S -0.06665(18) 0.29072(6) 0.40145(17) 0.0212(4) Uani 1 1 d . . . . .
Si1 Si 0.28952(18) 0.35870(6) 0.71671(16) 0.0130(4) Uani 1 1 d . . . . .
Si2 Si 0.42182(19) 0.39199(7) 0.49366(17) 0.0157(4) Uani 1 1 d . . . . .
Si3 Si 0.3152(2) 0.41156(7) 0.98390(17) 0.0179(4) Uani 1 1 d . . . . .
Si4 Si 0.09341(19) 0.45001(7) 0.75990(18) 0.0181(4) Uani 1 1 d . . . . .
Si5 Si 0.5915(2) 0.32437(6) 0.6994(2) 0.0176(5) Uani 1 1 d . . . . .
C1 C 0.4568(7) 0.3756(2) 0.6670(6) 0.0137(13) Uani 1 1 d . . . . .
C2 C 0.5639(8) 0.4321(3) 0.4598(8) 0.0268(17) Uani 1 1 d . . . . .
H2A H 0.578480 0.460452 0.516341 0.040 Uiso 1 1 calc GR . . . .
H2B H 0.537206 0.443732 0.373307 0.040 Uiso 1 1 calc GR . . . .
H2C H 0.649770 0.413074 0.472026 0.040 Uiso 1 1 calc GR . . . .
C3 C 0.4045(9) 0.3360(3) 0.3931(7) 0.0232(15) Uani 1 1 d . . . . .
H3A H 0.489321 0.316382 0.416595 0.035 Uiso 1 1 calc GR . . . .
H3B H 0.389473 0.345937 0.305559 0.035 Uiso 1 1 calc GR . . . .
H3C H 0.325614 0.316404 0.404478 0.035 Uiso 1 1 calc GR . . . .
C4 C 0.2618(8) 0.4288(3) 0.4302(7) 0.0224(15) Uani 1 1 d . . . . .
H4A H 0.180207 0.409573 0.436521 0.034 Uiso 1 1 calc GR . . . .
H4B H 0.256422 0.436796 0.342593 0.034 Uiso 1 1 calc GR . . . .
H4C H 0.264843 0.459242 0.478296 0.034 Uiso 1 1 calc GR . . . .
C5 C 0.5058(6) 0.4222(2) 0.7498(6) 0.0161(15) Uani 1 1 d . . . . .
H5A H 0.561114 0.411770 0.832565 0.019 Uiso 1 1 calc R . . . .
H5B H 0.565300 0.442869 0.709993 0.019 Uiso 1 1 calc R . . . .
C6 C 0.3807(7) 0.4520(3) 0.7659(6) 0.0172(14) Uani 1 1 d . . . . .
H6A H 0.337759 0.468633 0.686367 0.021 Uiso 1 1 calc R . . . .
H6B H 0.411524 0.477682 0.830085 0.021 Uiso 1 1 calc R . . . .
C7 C 0.2708(7) 0.4181(3) 0.8058(6) 0.0162(13) Uani 1 1 d . . . . .
C8 C 0.2914(8) 0.4712(3) 1.0610(8) 0.0265(16) Uani 1 1 d . . . . .
H8A H 0.198149 0.483911 1.025723 0.040 Uiso 1 1 calc GR . . . .
H8B H 0.360210 0.494992 1.046989 0.040 Uiso 1 1 calc GR . . . .
H8C H 0.303284 0.465857 1.150803 0.040 Uiso 1 1 calc GR . . . .
C9 C 0.2082(9) 0.3649(3) 1.0439(8) 0.0270(17) Uani 1 1 d . . . . .
H9A H 0.267793 0.337991 1.084202 0.041 Uiso 1 1 calc GR . . . .
H9B H 0.137046 0.351860 0.974357 0.041 Uiso 1 1 calc GR . . . .
H9C H 0.163723 0.380455 1.104635 0.041 Uiso 1 1 calc GR . . . .
C10 C 0.5027(8) 0.3971(3) 1.0571(7) 0.0227(15) Uani 1 1 d . . . . .
H10A H 0.561998 0.422249 1.032911 0.034 Uiso 1 1 calc GR . . . .
H10B H 0.526151 0.364786 1.028351 0.034 Uiso 1 1 calc GR . . . .
H10C H 0.517121 0.396695 1.148123 0.034 Uiso 1 1 calc GR . . . .
C11 C 0.1154(9) 0.5189(3) 0.7798(9) 0.0318(18) Uani 1 1 d . . . . .
H11A H 0.168543 0.531412 0.721816 0.048 Uiso 1 1 calc GR . . . .
H11B H 0.164930 0.526301 0.865566 0.048 Uiso 1 1 calc GR . . . .
H11C H 0.024190 0.534661 0.762181 0.048 Uiso 1 1 calc GR . . . .
C12 C -0.0336(8) 0.4279(3) 0.8503(8) 0.0301(18) Uani 1 1 d . . . . .
H12A H -0.121468 0.445520 0.822015 0.045 Uiso 1 1 calc GR . . . .
H12B H 0.003576 0.434167 0.939338 0.045 Uiso 1 1 calc GR . . . .
H12C H -0.049215 0.392543 0.836617 0.045 Uiso 1 1 calc GR . . . .
C13 C -0.0038(7) 0.4434(3) 0.5932(7) 0.0199(14) Uani 1 1 d . . . . .
H13A H -0.020580 0.408438 0.573449 0.030 Uiso 1 1 calc GR . . . .
H13B H 0.050905 0.457523 0.538525 0.030 Uiso 1 1 calc GR . . . .
H13C H -0.092509 0.460697 0.580558 0.030 Uiso 1 1 calc GR . . . .
C14 C 0.7344(8) 0.3363(3) 0.6179(8) 0.0245(16) Uani 1 1 d . . . . .
H14A H 0.804437 0.310331 0.639432 0.037 Uiso 1 1 calc GR . . . .
H14B H 0.776992 0.368231 0.644204 0.037 Uiso 1 1 calc GR . . . .
H14C H 0.696399 0.336470 0.527509 0.037 Uiso 1 1 calc GR . . . .
C15 C 0.5174(8) 0.2622(3) 0.6471(7) 0.0235(15) Uani 1 1 d . . . . .
H15A H 0.568634 0.247666 0.590062 0.035 Uiso 1 1 calc GR . . . .
H15B H 0.419656 0.265652 0.604149 0.035 Uiso 1 1 calc GR . . . .
H15C H 0.525147 0.240712 0.719856 0.035 Uiso 1 1 calc GR . . . .
C16 C 0.6844(9) 0.3209(3) 0.8685(7) 0.0215(16) Uani 1 1 d . . . . .
H16A H 0.617769 0.313628 0.918967 0.032 Uiso 1 1 calc GR . . . .
H16B H 0.729599 0.352480 0.894637 0.032 Uiso 1 1 calc GR . . . .
H16C H 0.754375 0.294834 0.879945 0.032 Uiso 1 1 calc GR . . . .
C17 C 0.0164(8) 0.2706(3) 0.2777(8) 0.0323(19) Uani 1 1 d . . . . .
H17B H 0.115504 0.279813 0.297760 0.039 Uiso 1 1 calc R . . . .
H17A H 0.008670 0.234468 0.266391 0.039 Uiso 1 1 calc R . . . .
C18 C -0.0629(9) 0.2974(3) 0.1601(8) 0.0295(18) Uani 1 1 d . . . . .
H18A H -0.006158 0.299150 0.097477 0.035 Uiso 1 1 calc R . . . .
H18B H -0.150180 0.279898 0.122836 0.035 Uiso 1 1 calc R . . . .
C19 C -0.0935(10) 0.3488(3) 0.2011(8) 0.0309(18) Uani 1 1 d . . . . .
H19A H -0.006843 0.368113 0.225903 0.037 Uiso 1 1 calc R . . . .
H19B H -0.157266 0.366265 0.132016 0.037 Uiso 1 1 calc R . . . .
C20 C -0.1593(8) 0.3429(3) 0.3104(7) 0.0225(15) Uani 1 1 d . . . . .
H20B H -0.259296 0.335532 0.281404 0.027 Uiso 1 1 calc R . . . .
H20A H -0.148170 0.373230 0.361423 0.027 Uiso 1 1 calc R . . . .

loop_
_atom_site_aniso_label
_atom_site_aniso_U_11
_atom_site_aniso_U_22
_atom_site_aniso_U_33
_atom_site_aniso_U_23
_atom_site_aniso_U_13
_atom_site_aniso_U_12
Au1 0.0162(3) 0.0089(3) 0.0222(3) -0.00007(8) 0.00719(16) -0.00257(8)
Cl1 0.0234(8) 0.0091(8) 0.0249(8) 0.0035(6) 0.0099(6) -0.0012(6)
S1 0.0232(9) 0.0132(9) 0.0273(9) 0.0015(6) 0.0064(7) -0.0047(6)
Si1 0.0147(8) 0.0061(8) 0.0206(9) 0.0008(6) 0.0092(7) -0.0009(6)
Si2 0.0189(9) 0.0109(9) 0.0200(9) 0.0005(7) 0.0100(7) -0.0026(7)
Si3 0.0199(9) 0.0152(10) 0.0223(9) -0.0030(7) 0.0122(7) -0.0029(7)
Si4 0.0159(9) 0.0114(9) 0.0291(10) -0.0024(7) 0.0092(8) 0.0013(7)
Si5 0.0168(10) 0.0120(11) 0.0270(11) -0.0008(6) 0.0112(9) 0.0023(6)
C1 0.018(3) 0.006(3) 0.021(3) -0.004(2) 0.013(3) 0.000(2)
C2 0.025(4) 0.029(5) 0.033(4) 0.006(3) 0.018(3) -0.006(3)
C3 0.030(4) 0.015(3) 0.028(4) -0.008(3) 0.014(3) -0.002(3)
C4 0.021(4) 0.019(4) 0.029(4) 0.009(3) 0.010(3) 0.002(3)
C5 0.017(4) 0.010(4) 0.024(4) -0.007(3) 0.010(3) -0.003(3)
C6 0.021(3) 0.012(3) 0.021(3) -0.001(3) 0.010(3) 0.001(3)
C7 0.017(3) 0.012(3) 0.021(3) -0.002(3) 0.010(3) -0.001(3)
C8 0.027(4) 0.024(4) 0.032(4) -0.010(3) 0.012(3) -0.001(3)
C9 0.032(4) 0.023(4) 0.032(4) -0.002(3) 0.019(3) -0.009(3)
C10 0.025(4) 0.023(4) 0.021(3) 0.000(3) 0.007(3) -0.004(3)
C11 0.031(4) 0.014(4) 0.048(5) -0.004(3) 0.006(4) 0.000(3)
C12 0.020(4) 0.033(5) 0.040(4) -0.004(4) 0.014(3) -0.002(3)
C13 0.017(3) 0.010(3) 0.033(4) 0.001(3) 0.007(3) 0.005(3)
C14 0.016(4) 0.027(4) 0.033(4) 0.000(3) 0.013(3) 0.000(3)
C15 0.032(4) 0.011(4) 0.030(4) -0.004(3) 0.012(3) 0.002(3)
C16 0.023(4) 0.018(4) 0.023(4) 0.001(3) 0.003(3) 0.006(3)
C17 0.024(4) 0.031(5) 0.039(4) -0.019(4) 0.004(3) 0.006(3)
C18 0.036(4) 0.025(4) 0.031(4) -0.008(3) 0.016(4) -0.005(3)
C19 0.051(5) 0.015(4) 0.030(4) -0.002(3) 0.016(4) -0.003(3)
C20 0.023(4) 0.012(4) 0.033(4) -0.003(3) 0.008(3) -0.002(3)

loop_
_atom_type_symbol
_atom_type_description
_atom_type_scat_dispersion_real
_atom_type_scat_dispersion_imag
_atom_type_scat_source
C C 0.0181 0.0091 'International Tables Vol C Tables 4.2.6.8 and 6.1.1.4'
H H 0.0000 0.0000 'International Tables Vol C Tables 4.2.6.8 and 6.1.1.4'
Au Au -4.4197 7.2980 'International Tables Vol C Tables 4.2.6.8 and 6.1.1.4'
Cl Cl 0.3639 0.7018 'International Tables Vol C Tables 4.2.6.8 and 6.1.1.4'
S S 0.3331 0.5567 'International Tables Vol C Tables 4.2.6.8 and 6.1.1.4'
Si Si 0.2541 0.3302 'International Tables Vol C Tables 4.2.6.8 and 6.1.1.4'

loop_
_geom_angle_atom_site_label_1
_geom_angle_atom_site_label_2
_geom_angle_atom_site_label_3
_geom_angle
_geom_angle_site_symmetry_1
_geom_angle_site_symmetry_3
_geom_angle_publ_flag
Si1 Au1 S1 178.49(6) . . ?
C17 S1 Au1 106.6(3) . . ?
C17 S1 C20 94.5(4) . . ?
C20 S1 Au1 106.5(3) . . ?
Cl1 Si1 Au1 103.75(8) . . ?
C1 Si1 Au1 116.1(2) . . ?
C1 Si1 Cl1 108.1(2) . . ?
C7 Si1 Au1 123.3(2) . . ?
C7 Si1 Cl1 106.8(2) . . ?
C7 Si1 C1 98.0(3) . . ?
C2 Si2 C1 111.3(3) . . ?
C3 Si2 C1 111.9(3) . . ?
C3 Si2 C2 108.8(4) . . ?
C3 Si2 C4 105.2(4) . . ?
C4 Si2 C1 116.0(3) . . ?
C4 Si2 C2 103.1(4) . . ?
C8 Si3 C7 111.2(4) . . ?
C8 Si3 C9 106.5(4) . . ?
C8 Si3 C10 101.7(4) . . ?
C9 Si3 C7 114.3(3) . . ?
C9 Si3 C10 107.0(4) . . ?
C10 Si3 C7 115.1(3) . . ?
C11 Si4 C7 110.0(4) . . ?
C12 Si4 C7 113.8(4) . . ?
C12 Si4 C11 109.2(4) . . ?
C13 Si4 C7 116.4(3) . . ?
C13 Si4 C11 103.2(4) . . ?
C13 Si4 C12 103.5(4) . . ?
C14 Si5 C1 111.1(3) . . ?
C14 Si5 C15 107.1(4) . . ?
C14 Si5 C16 103.4(4) . . ?
C15 Si5 C1 113.1(3) . . ?
C16 Si5 C1 112.5(3) . . ?
C16 Si5 C15 109.0(3) . . ?
Si2 C1 Si1 111.9(3) . . ?
Si5 C1 Si1 112.8(3) . . ?
Si5 C1 Si2 108.3(3) . . ?
C5 C1 Si1 101.4(4) . . ?
C5 C1 Si2 110.7(4) . . ?
C5 C1 Si5 111.8(5) . . ?
C6 C5 C1 110.2(5) . . ?
C5 C6 C7 111.0(5) . . ?
Si3 C7 Si1 114.8(4) . . ?
Si3 C7 Si4 106.8(3) . . ?
Si4 C7 Si1 115.9(4) . . ?
C6 C7 Si1 101.1(4) . . ?
C6 C7 Si3 109.5(5) . . ?
C6 C7 Si4 108.4(5) . . ?
C18 C17 S1 104.8(5) . . ?
C19 C18 C17 106.5(7) . . ?
C20 C19 C18 107.0(7) . . ?
C19 C20 S1 105.2(5) . . ?

loop_
_geom_bond_atom_site_label_1
_geom_bond_atom_site_label_2
_geom_bond_distance
_geom_bond_site_symmetry_2
_geom_bond_publ_flag
Au1 S1 2.4101(18) . ?
Au1 Si1 2.3097(18) . ?
Cl1 Si1 2.134(2) . ?
S1 C17 1.835(8) . ?
S1 C20 1.854(8) . ?
Si1 C1 1.924(6) . ?
Si1 C7 1.922(7) . ?
Si2 C1 1.914(7) . ?
Si2 C2 1.890(8) . ?
Si2 C3 1.866(8) . ?
Si2 C4 1.870(8) . ?
Si3 C7 1.918(7) . ?
Si3 C8 1.871(8) . ?
Si3 C9 1.872(8) . ?
Si3 C10 1.891(8) . ?
Si4 C7 1.922(7) . ?
Si4 C11 1.892(8) . ?
Si4 C12 1.880(8) . ?
Si4 C13 1.875(8) . ?
Si5 C1 1.906(7) . ?
Si5 C14 1.878(8) . ?
Si5 C15 1.881(8) . ?
Si5 C16 1.880(8) . ?
C1 C5 1.571(8) . ?
C5 C6 1.529(9) . ?
C6 C7 1.569(9) . ?
C17 C18 1.535(13) . ?
C18 C19 1.522(12) . ?
C19 C20 1.508(11) . ?

loop_
_geom_torsion_atom_site_label_1
_geom_torsion_atom_site_label_2
_geom_torsion_atom_site_label_3
_geom_torsion_atom_site_label_4
_geom_torsion
_geom_torsion_site_symmetry_1
_geom_torsion_site_symmetry_2
_geom_torsion_site_symmetry_3
_geom_torsion_site_symmetry_4
_geom_torsion_publ_flag
Au1 S1 C17 C18 -123.2(5) . . . . ?
Au1 S1 C20 C19 95.6(5) . . . . ?
S1 C17 C18 C19 38.7(8) . . . . ?
Si1 C1 C5 C6 -34.9(6) . . . . ?
Si2 C1 C5 C6 84.0(5) . . . . ?
Si5 C1 C5 C6 -155.3(4) . . . . ?
C1 C5 C6 C7 48.9(7) . . . . ?
C5 C6 C7 Si1 -34.7(6) . . . . ?
C5 C6 C7 Si3 86.8(6) . . . . ?
C5 C6 C7 Si4 -157.0(5) . . . . ?
C17 S1 C20 C19 -13.2(6) . . . . ?
C17 C18 C19 C20 -51.0(9) . . . . ?
C18 C19 C20 S1 38.0(8) . . . . ?
C20 S1 C17 C18 -14.5(6) . . . . ?
